data_4314942
loop_
_publ_author_name
'Ashis K. Patra'
'Koustubh S. Dube'
'Georgia C. Papaefthymiou'
'Jeanet Conradie'
'Abhik Ghosh'
'Todd C. Harrop'

_publ_contact_author_address
;Department of Chemistry, The University of Georgia, 1001 Ceadr St,
 Athens, GA 30602,USA
;
_publ_contact_author_email tharrop@chem.uga.edu
_publ_contact_author_fax 1-706-542-9454
_publ_contact_author_name 'Todd C. Harrop'
_publ_contact_author_phone 1-706-542-3486
_publ_section_title
;
 Stable Eight-Coordinate Iron(III/II) Complexes
;
_journal_name_full 'Inorganic Chemistry'
_journal_page_first 2032
_journal_page_last 2034
_journal_paper_doi 10.1021/ic1001336
_journal_volume 49
_journal_year 2010
_chemical_absolute_configuration rm
_chemical_formula_moiety 'C20 H22 B2 F8 Fe N8'
_chemical_formula_sum 'C20 H22 B2 F8 Fe N8'
_chemical_formula_weight 603.93
_chemical_name_systematic
;
 ?
;
_space_group_IT_number 14
_symmetry_cell_setting monoclinic
_symmetry_space_group_name_Hall '-P 2ybc'
_symmetry_space_group_name_H-M 'P 1 21/c 1'
_atom_sites_solution_hydrogens geom
_atom_sites_solution_primary direct
_atom_sites_solution_secondary difmap
_audit_creation_method SHELXL-97
_cell_angle_alpha 90.00
_cell_angle_beta 102.0570(10)
_cell_angle_gamma 90.00
_cell_formula_units_Z 4
_cell_length_a 11.0023(8)
_cell_length_b 13.7671(10)
_cell_length_c 17.9551(12)
_cell_measurement_temperature 293(2)
_cell_measurement_theta_max 28.32
_cell_measurement_theta_min 2.32
_cell_volume 2659.7(3)
_computing_cell_refinement 'Bruker APEX II V2008.6-1'
_computing_data_collection 'Bruker APEX II V2008.6-1'
_computing_data_reduction 'Bruker APEX II V2008.6-1'
_computing_molecular_graphics 'Ortep-3 for Windows (Farrugia, 1997)'
_computing_publication_material 'WinGX publication routines (Farrugia, 1999)'
_computing_structure_refinement 'SHELXL-97 (Sheldrick, 1997)'
_computing_structure_solution 'SHELXS-97 (Sheldrick, 1997)'
_diffrn_ambient_temperature 293(2)
_diffrn_measured_fraction_theta_full 0.999
_diffrn_measured_fraction_theta_max 0.999
_diffrn_measurement_device_type 'Bruker Smart CCD Area Detector'
_diffrn_measurement_method 'omega scans'
_diffrn_radiation_monochromator graphite
_diffrn_radiation_source 'fine-focus sealed tube'
_diffrn_radiation_type MoK\a
_diffrn_radiation_wavelength 0.71073
_diffrn_reflns_av_R_equivalents 0.0881
_diffrn_reflns_av_sigmaI/netI 0.0656
_diffrn_reflns_limit_h_max 14
_diffrn_reflns_limit_h_min -14
_diffrn_reflns_limit_k_max 18
_diffrn_reflns_limit_k_min -18
_diffrn_reflns_limit_l_max 23
_diffrn_reflns_limit_l_min -23
_diffrn_reflns_number 36316
_diffrn_reflns_theta_full 28.32
_diffrn_reflns_theta_max 28.32
_diffrn_reflns_theta_min 2.32
_exptl_absorpt_coefficient_mu 0.649
_exptl_absorpt_correction_T_max 0.9621
_exptl_absorpt_correction_T_min 0.8921
_exptl_absorpt_correction_type multi-scan
_exptl_absorpt_process_details SADABS(Sheldrick,1997)
_exptl_crystal_colour green
_exptl_crystal_density_diffrn 1.508
_exptl_crystal_density_method 'not measured'
_exptl_crystal_description rectangle
_exptl_crystal_F_000 1224
_exptl_crystal_size_max 0.18
_exptl_crystal_size_mid 0.12
_exptl_crystal_size_min 0.06
_refine_diff_density_max 0.753
_refine_diff_density_min -0.561
_refine_diff_density_rms 0.088
_refine_ls_extinction_method none
_refine_ls_goodness_of_fit_ref 1.009
_refine_ls_hydrogen_treatment constr
_refine_ls_matrix_type full
_refine_ls_number_parameters 352
_refine_ls_number_reflns 6631
_refine_ls_number_restraints 0
_refine_ls_restrained_S_all 1.009
_refine_ls_R_factor_all 0.1495
_refine_ls_R_factor_gt 0.0707
_refine_ls_shift/su_max 0.000
_refine_ls_shift/su_mean 0.000
_refine_ls_structure_factor_coef Fsqd
_refine_ls_weighting_details 'calc w=1/[\s^2^(Fo^2^)+(0.1176P)^2^+1.6003P] where P=(Fo^2^+2Fc^2^)/3'
_refine_ls_weighting_scheme calc
_refine_ls_wR_factor_gt 0.1846
_refine_ls_wR_factor_ref 0.2350
_reflns_number_gt 3342
_reflns_number_total 6631
_reflns_threshold_expression >2sigma(I)
_cod_data_source_file ic1001336_si_004.cif
_cod_data_source_block JACScif2
_cod_depositor_comments
;
The following automatic conversions were performed:

'_symmetry_cell_setting' value 'Monoclinic' changed to 'monoclinic'
according to the built-in table from CIF Core dictionary named
'cif_core.dic' version 2.4.1 from 2010-06-29.

Automatic conversion script
Id: cif_fix_values 1646 2011-03-28 12:23:43Z adriana 
;
_cod_database_code 4314942

loop_
_symmetry_equiv_pos_as_xyz
'x, y, z'
'-x, y+1/2, -z+1/2'
'-x, -y, -z'
'x, -y-1/2, z-1/2'

loop_
_atom_site_label
_atom_site_type_symbol
_atom_site_fract_x
_atom_site_fract_y
_atom_site_fract_z
_atom_site_U_iso_or_equiv
_atom_site_adp_type
_atom_site_occupancy
_atom_site_symmetry_multiplicity
_atom_site_calc_flag
_atom_site_refinement_flags
_atom_site_disorder_assembly
_atom_site_disorder_group
Fe1 Fe 0.21429(6) 0.67512(5) 0.22608(4) 0.0476(2) Uani 1 1 d . . .
N1 N 0.0971(4) 0.7814(3) 0.1604(2) 0.0509(9) Uani 1 1 d . . .
N2 N 0.0669(4) 0.9371(3) 0.1350(2) 0.0579(11) Uani 1 1 d . . .
N3 N 0.3196(4) 0.8094(2) 0.2525(2) 0.0455(9) Uani 1 1 d . . .
N4 N 0.3845(3) 0.6388(3) 0.30640(19) 0.0428(8) Uani 1 1 d . . .
N5 N 0.1961(3) 0.5228(3) 0.2444(2) 0.0493(9) Uani 1 1 d . . .
N6 N 0.2835(4) 0.3907(3) 0.3023(2) 0.0474(9) Uani 1 1 d . . .
N7 N 0.1287(4) 0.7150(3) 0.3219(2) 0.0579(10) Uani 1 1 d . . .
N8 N 0.3036(4) 0.6469(3) 0.1297(3) 0.0646(12) Uani 1 1 d . . .
B1 B 0.3067(5) 0.5681(4) 0.5133(3) 0.0515(13) Uani 1 1 d . . .
B2 B 0.2123(8) 1.0632(6) 0.3700(6) 0.090(2) Uani 1 1 d . . .
C1 C -0.0137(5) 0.7942(4) 0.1116(3) 0.0634(14) Uani 1 1 d . . .
H1 H -0.0685 0.7445 0.0922 0.076 Uiso 1 1 calc R . .
C2 C -0.0333(5) 0.8896(5) 0.0951(3) 0.0662(15) Uani 1 1 d . . .
H2 H -0.1019 0.9169 0.0628 0.079 Uiso 1 1 calc R . .
C3 C 0.0876(6) 1.0418(4) 0.1348(4) 0.0796(18) Uani 1 1 d . . .
H3A H 0.0175 1.0728 0.1029 0.119 Uiso 1 1 calc R . .
H3B H 0.1611 1.0552 0.1156 0.119 Uiso 1 1 calc R . .
H3C H 0.0980 1.0664 0.1858 0.119 Uiso 1 1 calc R . .
C4 C 0.1459(4) 0.8707(3) 0.1737(3) 0.0489(11) Uani 1 1 d . . .
C5 C 0.2646(5) 0.8863(3) 0.2229(2) 0.0492(11) Uani 1 1 d . . .
H5 H 0.2991 0.9478 0.2327 0.059 Uiso 1 1 calc R . .
C6 C 0.4349(4) 0.8059(3) 0.3042(2) 0.0426(10) Uani 1 1 d . . .
C7 C 0.5130(5) 0.8848(3) 0.3273(3) 0.0536(12) Uani 1 1 d . . .
H7 H 0.4905 0.9463 0.3079 0.064 Uiso 1 1 calc R . .
C8 C 0.6228(5) 0.8718(4) 0.3784(3) 0.0617(13) Uani 1 1 d . . .
H8 H 0.6747 0.9247 0.3933 0.074 Uiso 1 1 calc R . .
C9 C 0.6575(5) 0.7802(4) 0.4083(3) 0.0633(14) Uani 1 1 d . . .
H9 H 0.7322 0.7724 0.4432 0.076 Uiso 1 1 calc R . .
C10 C 0.5816(4) 0.7010(4) 0.3864(3) 0.0539(12) Uani 1 1 d . . .
H10 H 0.6046 0.6399 0.4066 0.065 Uiso 1 1 calc R . .
C11 C 0.4695(4) 0.7133(3) 0.3335(2) 0.0433(10) Uani 1 1 d . . .
C12 C 0.3958(4) 0.5490(3) 0.3279(3) 0.0449(10) Uani 1 1 d . . .
H12 H 0.4637 0.5260 0.3634 0.054 Uiso 1 1 calc R . .
C13 C 0.2946(4) 0.4878(3) 0.2924(2) 0.0434(10) Uani 1 1 d . . .
C14 C 0.3717(5) 0.3274(3) 0.3507(3) 0.0652(14) Uani 1 1 d . . .
H14A H 0.3406 0.2621 0.3466 0.098 Uiso 1 1 calc R . .
H14B H 0.3831 0.3488 0.4026 0.098 Uiso 1 1 calc R . .
H14C H 0.4498 0.3296 0.3349 0.098 Uiso 1 1 calc R . .
C15 C 0.1737(5) 0.3632(4) 0.2570(3) 0.0566(12) Uani 1 1 d . . .
H15 H 0.1415 0.3006 0.2508 0.068 Uiso 1 1 calc R . .
C16 C 0.1205(5) 0.4449(4) 0.2228(3) 0.0582(13) Uani 1 1 d . . .
H16 H 0.0436 0.4475 0.1894 0.070 Uiso 1 1 calc R . .
C17 C 0.1007(5) 0.7503(4) 0.3730(3) 0.0578(12) Uani 1 1 d . . .
C18 C 0.0638(7) 0.7949(5) 0.4399(3) 0.0844(19) Uani 1 1 d . . .
C19 C 0.3549(5) 0.6417(4) 0.0813(3) 0.0609(13) Uani 1 1 d . . .
C20 C 0.4215(7) 0.6354(5) 0.0189(4) 0.0877(19) Uani 1 1 d . . .
F1 F 0.3776(5) 0.6362(4) 0.4887(3) 0.1308(18) Uani 1 1 d . . .
F2 F 0.1832(4) 0.5920(3) 0.4988(2) 0.1096(14) Uani 1 1 d . . .
F3 F 0.3473(3) 0.5518(3) 0.59023(17) 0.0807(10) Uani 1 1 d . . .
F4 F 0.3151(4) 0.4833(3) 0.4754(2) 0.1114(14) Uani 1 1 d . . .
F5 F 0.3127(7) 1.0821(5) 0.3338(6) 0.223(4) Uani 1 1 d . . .
F6 F 0.1976(5) 0.9681(3) 0.3649(3) 0.1286(16) Uani 1 1 d . . .
F7 F 0.2415(7) 1.1092(5) 0.4323(3) 0.186(3) Uani 1 1 d . . .
F8 F 0.1227(7) 1.1067(5) 0.3206(3) 0.195(3) Uani 1 1 d . . .

loop_
_atom_site_aniso_label
_atom_site_aniso_U_11
_atom_site_aniso_U_22
_atom_site_aniso_U_33
_atom_site_aniso_U_23
_atom_site_aniso_U_13
_atom_site_aniso_U_12
Fe1 0.0567(4) 0.0431(4) 0.0421(4) 0.0066(3) 0.0087(3) 0.0064(3)
N1 0.055(2) 0.054(2) 0.044(2) 0.0092(18) 0.0122(18) 0.0081(19)
N2 0.071(3) 0.057(2) 0.050(2) 0.0116(19) 0.022(2) 0.023(2)
N3 0.058(2) 0.0379(19) 0.0425(19) 0.0065(15) 0.0152(17) 0.0061(16)
N4 0.049(2) 0.0369(18) 0.0415(19) 0.0047(15) 0.0079(16) -0.0005(16)
N5 0.050(2) 0.048(2) 0.046(2) -0.0013(17) 0.0026(18) -0.0003(17)
N6 0.058(2) 0.0358(19) 0.049(2) -0.0006(16) 0.0125(18) -0.0038(17)
N7 0.072(3) 0.057(2) 0.048(2) 0.004(2) 0.018(2) -0.002(2)
N8 0.075(3) 0.064(3) 0.060(3) 0.004(2) 0.025(2) 0.013(2)
B1 0.052(3) 0.047(3) 0.053(3) 0.002(2) 0.004(3) 0.002(2)
B2 0.082(5) 0.069(5) 0.108(7) -0.023(5) -0.006(5) 0.002(4)
C1 0.060(3) 0.083(4) 0.048(3) 0.009(3) 0.013(2) 0.006(3)
C2 0.059(3) 0.086(4) 0.054(3) 0.014(3) 0.015(3) 0.019(3)
C3 0.103(5) 0.057(3) 0.079(4) 0.014(3) 0.018(3) 0.037(3)
C4 0.060(3) 0.046(3) 0.044(2) 0.008(2) 0.018(2) 0.011(2)
C5 0.064(3) 0.042(2) 0.045(3) 0.004(2) 0.019(2) 0.009(2)
C6 0.049(3) 0.040(2) 0.041(2) 0.0011(18) 0.015(2) 0.0015(18)
C7 0.065(3) 0.040(2) 0.057(3) 0.003(2) 0.016(2) -0.002(2)
C8 0.063(3) 0.050(3) 0.074(4) -0.007(3) 0.021(3) -0.014(2)
C9 0.052(3) 0.068(3) 0.067(3) -0.007(3) 0.003(3) -0.008(3)
C10 0.052(3) 0.051(3) 0.054(3) 0.002(2) 0.001(2) -0.003(2)
C11 0.045(2) 0.042(2) 0.044(2) 0.0024(19) 0.011(2) 0.0015(19)
C12 0.044(2) 0.045(2) 0.045(2) 0.003(2) 0.009(2) 0.0049(19)
C13 0.052(3) 0.037(2) 0.042(2) 0.0003(18) 0.010(2) 0.0004(19)
C14 0.080(4) 0.039(2) 0.075(3) 0.010(2) 0.011(3) 0.003(2)
C15 0.068(3) 0.051(3) 0.053(3) -0.007(2) 0.018(3) -0.011(2)
C16 0.056(3) 0.063(3) 0.053(3) -0.010(2) 0.005(2) -0.008(2)
C17 0.063(3) 0.052(3) 0.055(3) 0.013(2) 0.006(3) -0.002(2)
C18 0.116(5) 0.082(4) 0.062(4) -0.001(3) 0.034(4) 0.010(4)
C19 0.070(3) 0.051(3) 0.061(3) -0.001(2) 0.012(3) 0.002(2)
C20 0.101(5) 0.104(5) 0.071(4) -0.007(4) 0.049(4) 0.009(4)
F1 0.165(4) 0.128(4) 0.104(3) 0.009(3) 0.037(3) -0.075(3)
F2 0.086(3) 0.145(4) 0.093(3) 0.025(3) 0.006(2) 0.040(2)
F3 0.075(2) 0.109(3) 0.0559(18) 0.0064(18) 0.0083(16) 0.0209(19)
F4 0.142(4) 0.096(3) 0.093(3) -0.029(2) 0.017(3) 0.005(3)
F5 0.195(7) 0.139(5) 0.363(11) -0.081(6) 0.120(7) -0.065(5)
F6 0.174(5) 0.070(3) 0.149(4) -0.011(3) 0.050(3) -0.016(3)
F7 0.242(7) 0.185(6) 0.102(4) -0.064(4) -0.035(4) 0.037(5)
F8 0.254(8) 0.143(5) 0.142(5) -0.037(4) -0.066(5) 0.068(5)

loop_
_atom_type_symbol
_atom_type_description
_atom_type_scat_dispersion_real
_atom_type_scat_dispersion_imag
_atom_type_scat_source
C C 0.0033 0.0016 'International Tables Vol C Tables 4.2.6.8 and 6.1.1.4'
H H 0.0000 0.0000 'International Tables Vol C Tables 4.2.6.8 and 6.1.1.4'
B B 0.0013 0.0007 'International Tables Vol C Tables 4.2.6.8 and 6.1.1.4'
N N 0.0061 0.0033 'International Tables Vol C Tables 4.2.6.8 and 6.1.1.4'
F F 0.0171 0.0103 'International Tables Vol C Tables 4.2.6.8 and 6.1.1.4'
Fe Fe 0.3463 0.8444 'International Tables Vol C Tables 4.2.6.8 and 6.1.1.4'

loop_
_geom_angle_atom_site_label_1
_geom_angle_atom_site_label_2
_geom_angle_atom_site_label_3
_geom_angle
_geom_angle_site_symmetry_1
_geom_angle_site_symmetry_3
_geom_angle_publ_flag
N1 Fe1 N5 133.75(15) . . ?
N1 Fe1 N4 149.64(15) . . ?
N5 Fe1 N4 76.55(14) . . ?
N1 Fe1 N3 76.78(15) . . ?
N5 Fe1 N3 149.38(14) . . ?
N4 Fe1 N3 72.87(13) . . ?
N1 Fe1 N7 87.32(15) . . ?
N5 Fe1 N7 93.18(15) . . ?
N4 Fe1 N7 89.34(15) . . ?
N3 Fe1 N7 85.01(15) . . ?
N1 Fe1 N8 90.21(15) . . ?
N5 Fe1 N8 91.12(16) . . ?
N4 Fe1 N8 90.98(15) . . ?
N3 Fe1 N8 90.93(16) . . ?
N7 Fe1 N8 175.64(16) . . ?
C4 N1 C1 105.5(4) . . ?
C4 N1 Fe1 110.9(3) . . ?
C1 N1 Fe1 143.5(4) . . ?
C4 N2 C2 108.1(4) . . ?
C4 N2 C3 125.9(5) . . ?
C2 N2 C3 126.0(5) . . ?
C5 N3 C6 125.8(4) . . ?
C5 N3 Fe1 115.3(3) . . ?
C6 N3 Fe1 118.7(3) . . ?
C12 N4 C11 125.4(4) . . ?
C12 N4 Fe1 115.8(3) . . ?
C11 N4 Fe1 118.8(3) . . ?
C13 N5 C16 105.4(4) . . ?
C13 N5 Fe1 111.5(3) . . ?
C16 N5 Fe1 143.1(3) . . ?
C13 N6 C15 106.8(4) . . ?
C13 N6 C14 127.1(4) . . ?
C15 N6 C14 126.2(4) . . ?
C17 N7 Fe1 166.5(4) . . ?
C19 N8 Fe1 172.9(5) . . ?
F1 B1 F4 109.0(5) . . ?
F1 B1 F2 112.9(5) . . ?
F4 B1 F2 106.2(5) . . ?
F1 B1 F3 110.7(5) . . ?
F4 B1 F3 108.6(4) . . ?
F2 B1 F3 109.3(5) . . ?
F7 B2 F6 124.2(9) . . ?
F7 B2 F8 112.4(7) . . ?
F6 B2 F8 109.8(7) . . ?
F7 B2 F5 103.6(8) . . ?
F6 B2 F5 104.3(7) . . ?
F8 B2 F5 98.8(9) . . ?
C2 C1 N1 110.4(5) . . ?
C2 C1 H1 124.8 . . ?
N1 C1 H1 124.8 . . ?
N2 C2 C1 106.2(5) . . ?
N2 C2 H2 126.9 . . ?
C1 C2 H2 126.9 . . ?
N2 C3 H3A 109.5 . . ?
N2 C3 H3B 109.5 . . ?
H3A C3 H3B 109.5 . . ?
N2 C3 H3C 109.5 . . ?
H3A C3 H3C 109.5 . . ?
H3B C3 H3C 109.5 . . ?
N1 C4 N2 109.8(4) . . ?
N1 C4 C5 121.7(4) . . ?
N2 C4 C5 128.5(5) . . ?
N3 C5 C4 115.1(4) . . ?
N3 C5 H5 122.5 . . ?
C4 C5 H5 122.5 . . ?
C7 C6 C11 119.6(4) . . ?
C7 C6 N3 125.8(4) . . ?
C11 C6 N3 114.5(4) . . ?
C8 C7 C6 120.1(4) . . ?
C8 C7 H7 119.9 . . ?
C6 C7 H7 119.9 . . ?
C7 C8 C9 120.7(5) . . ?
C7 C8 H8 119.7 . . ?
C9 C8 H8 119.7 . . ?
C10 C9 C8 120.3(5) . . ?
C10 C9 H9 119.9 . . ?
C8 C9 H9 119.9 . . ?
C9 C10 C11 119.5(5) . . ?
C9 C10 H10 120.2 . . ?
C11 C10 H10 120.2 . . ?
C10 C11 C6 119.7(4) . . ?
C10 C11 N4 125.1(4) . . ?
C6 C11 N4 115.2(4) . . ?
N4 C12 C13 114.2(4) . . ?
N4 C12 H12 122.9 . . ?
C13 C12 H12 122.9 . . ?
N5 C13 N6 111.1(4) . . ?
N5 C13 C12 121.9(4) . . ?
N6 C13 C12 127.0(4) . . ?
N6 C14 H14A 109.5 . . ?
N6 C14 H14B 109.5 . . ?
H14A C14 H14B 109.5 . . ?
N6 C14 H14C 109.5 . . ?
H14A C14 H14C 109.5 . . ?
H14B C14 H14C 109.5 . . ?
C16 C15 N6 106.6(4) . . ?
C16 C15 H15 126.7 . . ?
N6 C15 H15 126.7 . . ?
C15 C16 N5 110.2(4) . . ?
C15 C16 H16 124.9 . . ?
N5 C16 H16 124.9 . . ?
N7 C17 C18 179.2(6) . . ?
N8 C19 C20 179.7(7) . . ?

loop_
_geom_bond_atom_site_label_1
_geom_bond_atom_site_label_2
_geom_bond_distance
_geom_bond_site_symmetry_2
_geom_bond_publ_flag
Fe1 N1 2.135(4) . ?
Fe1 N5 2.138(4) . ?
Fe1 N4 2.170(4) . ?
Fe1 N3 2.180(4) . ?
Fe1 N7 2.196(4) . ?
Fe1 N8 2.196(5) . ?
N1 C4 1.343(6) . ?
N1 C1 1.356(6) . ?
N2 C4 1.350(6) . ?
N2 C2 1.351(7) . ?
N2 C3 1.459(7) . ?
N3 C5 1.279(5) . ?
N3 C6 1.407(6) . ?
N4 C12 1.294(5) . ?
N4 C11 1.405(6) . ?
N5 C13 1.327(5) . ?
N5 C16 1.362(6) . ?
N6 C13 1.358(5) . ?
N6 C15 1.361(6) . ?
N6 C14 1.450(6) . ?
N7 C17 1.137(6) . ?
N8 C19 1.133(7) . ?
B1 F1 1.352(7) . ?
B1 F4 1.364(7) . ?
B1 F2 1.369(6) . ?
B1 F3 1.379(6) . ?
B2 F7 1.267(9) . ?
B2 F6 1.320(9) . ?
B2 F8 1.323(9) . ?
B2 F5 1.418(11) . ?
C1 C2 1.353(8) . ?
C1 H1 0.9300 . ?
C2 H2 0.9300 . ?
C3 H3A 0.9600 . ?
C3 H3B 0.9600 . ?
C3 H3C 0.9600 . ?
C4 C5 1.432(7) . ?
C5 H5 0.9300 . ?
C6 C7 1.393(6) . ?
C6 C11 1.402(6) . ?
C7 C8 1.367(7) . ?
C7 H7 0.9300 . ?
C8 C9 1.393(7) . ?
C8 H8 0.9300 . ?
C9 C10 1.380(7) . ?
C9 H9 0.9300 . ?
C10 C11 1.401(6) . ?
C10 H10 0.9300 . ?
C12 C13 1.435(6) . ?
C12 H12 0.9300 . ?
C14 H14A 0.9600 . ?
C14 H14B 0.9600 . ?
C14 H14C 0.9600 . ?
C15 C16 1.355(7) . ?
C15 H15 0.9300 . ?
C16 H16 0.9300 . ?
C17 C18 1.480(8) . ?
C19 C20 1.464(8) . ?
